data_4112683
loop_
_publ_author_name
'Wei Lu'
'Michael C. W. Chan'
'Nianyong Zhu'
'Chi-Ming Che'
'Chuannan Li'
'Zheng Hui'

_publ_contact_author_address
;
Department of Chemistry, The University of Hong Kong, Pokfulam Road, 
Hong kong SAR, China
;
_publ_contact_author_name 'Chi-Ming Che (Prof.)'
_publ_section_title
;
 Structural and Spectroscopic Studies on Pt...Pt and \p-\p Interactions in
 Luminescent Multinuclear Cyclometalated Platinum(II) Homologues Tethered
 by Oligophosphine Auxiliaries
;
_journal_name_full 'Journal of the American Chemical Society'
_journal_page_first 7639
_journal_page_last 7651
_journal_paper_doi 10.1021/ja039727o
_journal_volume 126
_journal_year 2004
_chemical_formula_moiety 'C57 H46 Cl2 N6 O8 P2 Pt2 S2'
_chemical_formula_sum 'C57 H46 Cl2 N6 O8 P2 Pt2 S2'
_chemical_formula_weight 1530.14
_chemical_name_systematic
;
?
;
_space_group_IT_number 56
_symmetry_cell_setting orthorhombic
_symmetry_space_group_name_Hall '-P 2ab 2ac'
_symmetry_space_group_name_H-M 'P c c n'
_atom_sites_solution_hydrogens geom
_atom_sites_solution_primary direct
_atom_sites_solution_secondary difmap
_audit_creation_method SHELXL-97
_cell_angle_alpha 90.00
_cell_angle_beta 90.00
_cell_angle_gamma 90.00
_cell_formula_units_Z 4
_cell_length_a 12.308(3)
_cell_length_b 13.948(3)
_cell_length_c 32.345(7)
_cell_measurement_reflns_used 0
_cell_measurement_temperature 301(2)
_cell_measurement_theta_max 0
_cell_measurement_theta_min 0
_cell_volume 5553(2)
_computing_cell_refinement Scalepack
_computing_data_collection Marcontrol
_computing_data_reduction Denzo
_computing_molecular_graphics 'Ortep-3 for Windows (Farrugia, 1997)'
_computing_publication_material 'WinGX publication routines (Farrugia, 1999)'
_computing_structure_refinement 'SHELXL-97 (Sheldrick, 1997)'
_computing_structure_solution Shelxs-97
_diffrn_ambient_temperature 301(2)
_diffrn_measured_fraction_theta_full 0.912
_diffrn_measured_fraction_theta_max 0.912
_diffrn_measurement_device_type 'marresearch IPDS mar300'
_diffrn_measurement_method Oscillation
_diffrn_radiation_monochromator graphite
_diffrn_radiation_source 'fine-focus sealed tube'
_diffrn_radiation_type MoK\a
_diffrn_radiation_wavelength 0.71073
_diffrn_reflns_av_R_equivalents 0.0578
_diffrn_reflns_av_sigmaI/netI 0.0776
_diffrn_reflns_limit_h_max 14
_diffrn_reflns_limit_h_min -14
_diffrn_reflns_limit_k_max 16
_diffrn_reflns_limit_k_min -16
_diffrn_reflns_limit_l_max 39
_diffrn_reflns_limit_l_min -38
_diffrn_reflns_number 22060
_diffrn_reflns_theta_full 25.48
_diffrn_reflns_theta_max 25.48
_diffrn_reflns_theta_min 1.93
_exptl_absorpt_coefficient_mu 5.324
_exptl_crystal_colour red
_exptl_crystal_density_diffrn 1.830
_exptl_crystal_description prism
_exptl_crystal_F_000 2984
_exptl_crystal_size_max 0.4
_exptl_crystal_size_mid 0.25
_exptl_crystal_size_min 0.2
_refine_diff_density_max 1.245
_refine_diff_density_min -1.181
_refine_diff_density_rms 0.183
_refine_ls_extinction_method none
_refine_ls_goodness_of_fit_ref 1.070
_refine_ls_hydrogen_treatment mixed
_refine_ls_matrix_type full
_refine_ls_number_parameters 285
_refine_ls_number_reflns 4707
_refine_ls_number_restraints 4
_refine_ls_restrained_S_all 1.070
_refine_ls_R_factor_all 0.0862
_refine_ls_R_factor_gt 0.0530
_refine_ls_shift/su_max 0.001
_refine_ls_shift/su_mean 0.000
_refine_ls_structure_factor_coef Fsqd
_refine_ls_weighting_details 'calc w=1/[\s^2^(Fo^2^)+(0.0916P)^2^+0.0000P] where P=(Fo^2^+2Fc^2^)/3'
_refine_ls_weighting_scheme calc
_refine_ls_wR_factor_gt 0.1545
_refine_ls_wR_factor_ref 0.1684
_reflns_number_gt 3007
_reflns_number_total 4707
_reflns_threshold_expression >2sigma(I)
_cod_data_source_file ja039727osi20040406_083915_5.cif
_cod_data_source_block Cpd24(ClO4)2(2MeCN)-mar135
_cod_original_cell_volume 5552.7(19)
_cod_database_code 4112683

loop_
_symmetry_equiv_pos_as_xyz
'x, y, z'
'-x+1/2, -y+1/2, z'
'x+1/2, -y, -z+1/2'
'-x, y+1/2, -z+1/2'
'-x, -y, -z'
'x-1/2, y-1/2, -z'
'-x-1/2, y, z-1/2'
'x, -y-1/2, z-1/2'

loop_
_atom_site_label
_atom_site_type_symbol
_atom_site_fract_x
_atom_site_fract_y
_atom_site_fract_z
_atom_site_U_iso_or_equiv
_atom_site_adp_type
_atom_site_occupancy
_atom_site_symmetry_multiplicity
_atom_site_calc_flag
_atom_site_refinement_flags
Pt1 Pt 0.21639(3) 0.63470(3) 0.433468(14) 0.0459(2) Uani 1 1 d .
S1' S 0.4839(9) 0.6320(8) 0.5289(5) 0.135(4) Uiso 0.50 1 d PD
S1 S -0.1381(5) 0.6347(5) 0.4589(3) 0.0565(17) Uiso 0.50 1 d PD
P1 P 0.2602(2) 0.63482(17) 0.36611(10) 0.0457(6) Uiso 1 1 d .
N1 N 0.1716(9) 0.6279(6) 0.4944(3) 0.060(2) Uani 1 1 d .
N2' N 0.0434(6) 0.6337(9) 0.4276(3) 0.086(17) Uiso 0.50 1 d PG
C25 C -0.0045(8) 0.6274(7) 0.4664(3) 0.069(3) Uiso 1 1 d GD
C20' C -0.1170(9) 0.6249(10) 0.4700(3) 0.027(5) Uiso 0.50 1 d PG
C21' C -0.1816(6) 0.6286(13) 0.4348(4) 0.102(11) Uiso 0.50 1 d PG
C22' C -0.1337(8) 0.6348(11) 0.3959(3) 0.065(8) Uiso 0.50 1 d PG
C27 C -0.0212(9) 0.6374(7) 0.3924(3) 0.069(3) Uiso 1 1 d GD
N2 N 0.3710(6) 0.6323(8) 0.4659(3) 0.038(9) Uiso 0.50 1 d PG
C19 C 0.3593(7) 0.6262(7) 0.5086(3) 0.065(3) Uiso 1 1 d GD
C20 C 0.4507(9) 0.6188(10) 0.5337(3) 0.058(4) Uiso 0.50 1 d PG
C21 C 0.5537(8) 0.6175(14) 0.5161(4) 0.058(4) Uiso 0.50 1 d PG
C22 C 0.5654(6) 0.6237(11) 0.4734(4) 0.058(4) Uiso 0.50 1 d PG
C23 C 0.4741(8) 0.6311(7) 0.4483(3) 0.067(3) Uiso 1 1 d GD
N3 N 0.8630(16) 0.6556(13) 0.2976(8) 0.170(8) Uiso 1 1 d .
C1 C 0.2500 0.7500 0.3388(5) 0.064(4) Uani 1 2 d S
H1A H 0.3130 0.7544 0.3209 0.076 Uiso 0.50 1 calc PR
H1B H 0.1870 0.7456 0.3209 0.076 Uiso 0.50 1 calc PR
C2 C 0.3981(8) 0.5924(8) 0.3567(3) 0.051(3) Uani 1 1 d .
C3 C 0.4182(9) 0.4961(7) 0.3663(4) 0.061(3) Uani 1 1 d .
H3 H 0.3621 0.4571 0.3757 0.073 Uiso 1 1 calc R
C4 C 0.5208(13) 0.4594(10) 0.3619(5) 0.089(5) Uani 1 1 d .
H4 H 0.5348 0.3963 0.3696 0.107 Uiso 1 1 calc R
C5 C 0.6044(11) 0.5158(13) 0.3459(5) 0.095(5) Uani 1 1 d .
H5 H 0.6738 0.4906 0.3425 0.114 Uiso 1 1 calc R
C6 C 0.5829(12) 0.6071(12) 0.3354(5) 0.085(4) Uani 1 1 d .
H6 H 0.6389 0.6446 0.3249 0.102 Uiso 1 1 calc R
C7 C 0.4838(9) 0.6466(8) 0.3396(4) 0.064(3) Uani 1 1 d .
H7 H 0.4718 0.7095 0.3313 0.076 Uiso 1 1 calc R
C8 C 0.1825(9) 0.5547(7) 0.3329(4) 0.053(3) Uani 1 1 d .
C9 C 0.1774(11) 0.5683(9) 0.2909(4) 0.071(3) Uani 1 1 d .
H9 H 0.2135 0.6200 0.2790 0.086 Uiso 1 1 calc R
C10 C 0.1192(12) 0.5061(10) 0.2663(5) 0.093(5) Uani 1 1 d .
H10 H 0.1136 0.5168 0.2380 0.112 Uiso 1 1 calc R
C11 C 0.0688(12) 0.4270(11) 0.2845(6) 0.096(5) Uani 1 1 d .
H11 H 0.0323 0.3831 0.2679 0.115 Uiso 1 1 calc R
C12 C 0.0722(9) 0.4132(9) 0.3259(5) 0.076(4) Uani 1 1 d .
H12 H 0.0360 0.3613 0.3376 0.091 Uiso 1 1 calc R
C13 C 0.1288(9) 0.4756(8) 0.3505(4) 0.067(3) Uani 1 1 d .
H13 H 0.1318 0.4657 0.3789 0.080 Uiso 1 1 calc R
C14 C 0.0640(13) 0.6257(7) 0.5020(4) 0.069(4) Uani 1 1 d .
C15 C 0.0278(15) 0.6223(9) 0.5434(5) 0.094(5) Uani 1 1 d .
H15 H -0.0454 0.6203 0.5505 0.113 Uiso 1 1 calc R
C16 C 0.1161(17) 0.6223(9) 0.5747(5) 0.093(5) Uani 1 1 d .
H16 H 0.0979 0.6208 0.6026 0.112 Uiso 1 1 calc R
C17 C 0.2217(14) 0.6243(9) 0.5639(4) 0.079(5) Uani 1 1 d .
H17 H 0.2754 0.6250 0.5842 0.095 Uiso 1 1 calc R
C18 C 0.2495(11) 0.6252(7) 0.5231(4) 0.055(3) Uani 1 1 d .
C24 C 0.0584(19) 0.6329(13) 0.4273(5) 0.030(8) Uiso 0.50 1 d PD
C24' C 0.362(2) 0.627(3) 0.4636(8) 0.09(2) Uiso 0.50 1 d PD
C26 C -0.121(2) 0.6418(18) 0.4117(9) 0.071(7) Uiso 0.50 1 d PD
C26' C 0.552(2) 0.631(2) 0.4882(9) 0.084(9) Uiso 0.50 1 d PD
C28 C 0.8682(17) 0.6572(14) 0.2618(9) 0.138(8) Uiso 1 1 d .
C29 C 0.881(2) 0.6486(15) 0.2167(11) 0.175(10) Uiso 1 1 d .
Cl1 Cl 0.2500 0.7500 0.6885(2) 0.0978(18) Uani 1 2 d S
Cl2 Cl -0.2500 0.7500 0.5898(2) 0.0894(16) Uani 1 2 d S
O1 O 0.243(4) 0.817(3) 0.6713(13) 0.51(4) Uani 1 1 d .
O2 O 0.340(2) 0.743(2) 0.7063(15) 0.44(3) Uani 1 1 d .
O3 O -0.2379(10) 0.6656(11) 0.5667(5) 0.135(6) Uani 1 1 d .
O4 O -0.1509(12) 0.7655(8) 0.6106(6) 0.198(9) Uani 1 1 d .

loop_
_atom_site_aniso_label
_atom_site_aniso_U_11
_atom_site_aniso_U_22
_atom_site_aniso_U_33
_atom_site_aniso_U_23
_atom_site_aniso_U_13
_atom_site_aniso_U_12
Pt1 0.0520(3) 0.0437(3) 0.0420(3) 0.00048(19) 0.0025(2) 0.00321(18)
N1 0.090(7) 0.052(5) 0.037(6) 0.002(4) 0.007(5) 0.005(5)
C1 0.100(12) 0.052(9) 0.039(10) 0.000 0.000 -0.001(8)
C2 0.039(5) 0.064(6) 0.049(7) 0.000(6) 0.007(5) 0.003(5)
C3 0.065(8) 0.052(6) 0.067(9) -0.001(6) 0.008(6) 0.013(6)
C4 0.110(12) 0.092(9) 0.065(10) -0.026(8) -0.014(9) 0.046(9)
C5 0.058(8) 0.149(14) 0.077(11) -0.016(11) 0.019(8) 0.027(10)
C6 0.074(9) 0.110(11) 0.072(10) -0.010(9) -0.001(8) 0.002(9)
C7 0.047(6) 0.078(8) 0.066(9) 0.001(6) 0.005(6) 0.007(6)
C8 0.062(7) 0.052(6) 0.046(7) -0.009(5) -0.005(6) -0.005(5)
C9 0.094(9) 0.068(8) 0.052(8) -0.007(6) -0.002(7) -0.017(7)
C10 0.140(14) 0.086(9) 0.053(9) -0.010(8) -0.009(9) -0.025(9)
C11 0.094(11) 0.103(11) 0.092(14) -0.040(10) -0.011(10) -0.021(9)
C12 0.052(7) 0.084(9) 0.093(12) -0.010(9) -0.011(8) -0.015(6)
C13 0.083(9) 0.064(7) 0.053(8) -0.005(6) 0.005(7) -0.018(7)
C14 0.100(10) 0.041(6) 0.067(9) -0.006(6) 0.027(8) 0.000(6)
C15 0.126(13) 0.085(10) 0.072(11) -0.010(8) 0.052(11) -0.006(8)
C16 0.131(15) 0.081(10) 0.068(11) -0.002(8) 0.019(10) -0.010(9)
C17 0.110(14) 0.077(10) 0.050(8) 0.005(7) -0.004(8) -0.022(8)
C18 0.080(7) 0.041(6) 0.044(7) 0.003(5) -0.012(6) -0.005(5)
Cl1 0.107(4) 0.090(4) 0.097(5) 0.000 0.000 0.034(3)
Cl2 0.085(3) 0.067(3) 0.117(5) 0.000 0.000 -0.002(3)
O1 0.67(7) 0.39(4) 0.48(7) 0.28(5) 0.22(6) 0.37(5)
O2 0.195(18) 0.33(4) 0.80(9) 0.10(4) -0.22(3) -0.09(2)
O3 0.076(7) 0.143(10) 0.185(17) -0.057(9) 0.029(8) 0.002(7)
O4 0.196(13) 0.120(9) 0.28(2) 0.029(11) -0.183(15) -0.014(9)

loop_
_atom_type_symbol
_atom_type_description
_atom_type_scat_dispersion_real
_atom_type_scat_dispersion_imag
_atom_type_scat_source
Pt Pt -1.7033 8.3905 'International Tables Vol C Tables 4.2.6.8 and 6.1.1.4'
S S 0.1246 0.1234 'International Tables Vol C Tables 4.2.6.8 and 6.1.1.4'
P P 0.1023 0.0942 'International Tables Vol C Tables 4.2.6.8 and 6.1.1.4'
N N 0.0061 0.0033 'International Tables Vol C Tables 4.2.6.8 and 6.1.1.4'
C C 0.0033 0.0016 'International Tables Vol C Tables 4.2.6.8 and 6.1.1.4'
H H 0.0000 0.0000 'International Tables Vol C Tables 4.2.6.8 and 6.1.1.4'
Cl Cl 0.1484 0.1585 'International Tables Vol C Tables 4.2.6.8 and 6.1.1.4'
O O 0.0106 0.0060 'International Tables Vol C Tables 4.2.6.8 and 6.1.1.4'

loop_
_geom_angle_atom_site_label_1
_geom_angle_atom_site_label_2
_geom_angle_atom_site_label_3
_geom_angle
_geom_angle_site_symmetry_1
_geom_angle_site_symmetry_3
C24 Pt1 C24' 157.0(10) . .
C24 Pt1 N1 80.2(6) . .
C24' Pt1 N1 77.0(7) . .
C24 Pt1 N2' 0.8(7) . .
C24' Pt1 N2' 156.4(6) . .
N1 Pt1 N2' 79.5(4) . .
C24 Pt1 N2 156.9(5) . .
C24' Pt1 N2 2.2(12) . .
N1 Pt1 N2 76.7(4) . .
N2' Pt1 N2 156.2(4) . .
C24 Pt1 P1 98.1(5) . .
C24' Pt1 P1 104.6(6) . .
N1 Pt1 P1 176.9(3) . .
N2' Pt1 P1 98.8(3) . .
N2 Pt1 P1 105.0(2) . .
C21 S1' C26' 33.3(14) . .
C21 S1' C19 129.0(15) . .
C26' S1' C19 99.2(15) . .
C21 S1' C22 35.7(7) . .
C26' S1' C22 4.2(13) . .
C19 S1' C22 95.8(8) . .
C21' S1 C26 43.1(13) . .
C21' S1 C25 132.1(10) . .
C26 S1 C25 90.8(11) . .
C21' S1 C22' 36.3(5) . .
C26 S1 C22' 7.2(11) . .
C25 S1 C22' 96.8(5) . .
C8 P1 C2 101.0(5) . .
C8 P1 C1 102.5(5) . .
C2 P1 C1 105.5(4) . .
C8 P1 Pt1 116.5(4) . .
C2 P1 Pt1 112.7(4) . .
C1 P1 Pt1 116.8(5) . .
C18 N1 C14 125.4(12) . .
C18 N1 Pt1 118.5(9) . .
C14 N1 Pt1 116.1(9) . .
C25 N2' C27 120.0 . .
C25 N2' Pt1 110.0(5) . .
C27 N2' Pt1 130.0(5) . .
N2' C25 C20' 120.0 . .
N2' C25 C14 118.6(9) . .
C20' C25 C14 121.4(9) . .
N2' C25 C24 6.4(9) . .
C20' C25 C24 126.4(9) . .
C14 C25 C24 112.2(13) . .
N2' C25 S1 106.5(4) . .
C20' C25 S1 14.1(4) . .
C14 C25 S1 134.6(10) . .
C24 C25 S1 112.9(10) . .
C21' C20' C25 120.0 . .
C21' C20' C26 33.6(9) . .
C25 C20' C26 86.6(9) . .
S1 C21' C26 99.6(18) . .
S1 C21' C20' 7.3(11) . .
C26 C21' C20' 100.4(16) . .
S1 C21' C22' 119.8(7) . .
C26 C21' C22' 20.6(16) . .
C20' C21' C22' 120.0 . .
C26 C22' C27 78(3) . .
C26 C22' C21' 44(3) . .
C27 C22' C21' 120.0 . .
C26 C22' S1 21(3) . .
C27 C22' S1 96.3(3) . .
C21' C22' S1 23.9(3) . .
C26 C27 C22' 22.5(12) . .
C26 C27 N2' 98.0(12) . .
C22' C27 N2' 120.0 . .
C26 C27 C24 104.0(16) . .
C22' C27 C24 126.0(9) . .
N2' C27 C24 6.0(9) . .
C19 N2 C23 120.0 . .
C19 N2 Pt1 112.9(5) . .
C23 N2 Pt1 127.0(5) . .
C20 C19 N2 120.0 . .
C20 C19 C18 124.9(8) . .
N2 C19 C18 115.1(8) . .
C20 C19 C24' 124.4(11) . .
N2 C19 C24' 5.6(14) . .
C18 C19 C24' 110.4(13) . .
C20 C19 S1' 14.4(7) . .
N2 C19 S1' 107.0(6) . .
C18 C19 S1' 137.6(10) . .
C24' C19 S1' 111.9(13) . .
C21 C20 C19 120.0 . .
C21 C20 C26' 26.1(10) . .
C19 C20 C26' 94.2(10) . .
C26' C21 S1' 111(2) . .
C26' C21 C20 112(2) . .
S1' C21 C20 11.4(14) . .
C26' C21 C22 11(2) . .
S1' C21 C22 120.1(10) . .
C20 C21 C22 120.0 . .
C26' C22 C23 106(4) . .
C26' C22 C21 19(4) . .
C23 C22 C21 120.0 . .
C26' C22 S1' 13(4) . .
C23 C22 S1' 96.4(4) . .
C21 C22 S1' 24.2(4) . .
C22 C23 N2 120.0 . .
C22 C23 C24' 124.2(11) . .
N2 C23 C24' 5.4(14) . .
C22 C23 C26' 17.9(11) . .
N2 C23 C26' 102.6(11) . .
C24' C23 C26' 107.1(15) . .
P1 C1 P1 122.5(10) 2_565 .
C3 C2 C7 117.9(10) . .
C3 C2 P1 116.1(8) . .
C7 C2 P1 126.0(8) . .
C4 C3 C2 119.9(12) . .
C3 C4 C5 120.5(13) . .
C6 C5 C4 118.9(13) . .
C5 C6 C7 122.7(15) . .
C6 C7 C2 119.9(12) . .
C9 C8 C13 119.2(11) . .
C9 C8 P1 121.5(9) . .
C13 C8 P1 119.3(9) . .
C8 C9 C10 120.5(12) . .
C9 C10 C11 119.1(14) . .
C12 C11 C10 121.0(14) . .
C11 C12 C13 119.9(14) . .
C12 C13 C8 120.2(13) . .
N1 C14 C15 118.9(15) . .
N1 C14 C25 115.8(11) . .
C15 C14 C25 125.3(15) . .
C14 C15 C16 114.6(15) . .
C17 C16 C15 122.0(15) . .
C16 C17 C18 119.6(15) . .
N1 C18 C17 119.6(14) . .
N1 C18 C19 116.8(11) . .
C17 C18 C19 123.6(13) . .
C25 C24 C27 107.7(16) . .
C25 C24 Pt1 115.7(12) . .
C27 C24 Pt1 136.6(12) . .
C19 C24' C23 111(2) . .
C19 C24' Pt1 117.2(14) . .
C23 C24' Pt1 131.6(16) . .
C22' C26 C21' 115(4) . .
C22' C26 C27 80(3) . .
C21' C26 C27 158(3) . .
C22' C26 S1 152(4) . .
C21' C26 S1 37.4(11) . .
C27 C26 S1 124(2) . .
C22' C26 C20' 157(4) . .
C21' C26 C20' 46.0(11) . .
C27 C26 C20' 114.8(18) . .
S1 C26 C20' 9.9(5) . .
C22 C26' C21 150(6) . .
C22 C26' S1' 163(5) . .
C21 C26' S1' 35.6(14) . .
C22 C26' C23 56(3) . .
C21 C26' C23 143(3) . .
S1' C26' C23 110.7(19) . .
C22 C26' C20 153(5) . .
C21 C26' C20 41.6(14) . .
S1' C26' C20 9.6(6) . .
C23 C26' C20 102.9(16) . .
N3 C28 C29 174(3) . .
O1 Cl1 O1 119(6) 2_565 .
O1 Cl1 O2 96(2) 2_565 .
O1 Cl1 O2 112(4) . .
O1 Cl1 O2 112(4) 2_565 2_565
O1 Cl1 O2 96(2) . 2_565
O2 Cl1 O2 125(5) . 2_565
O3 Cl2 O3 115.8(15) 2_465 .
O3 Cl2 O4 102.5(7) 2_465 .
O3 Cl2 O4 106.9(9) . .
O3 Cl2 O4 106.9(9) 2_465 2_465
O3 Cl2 O4 102.5(7) . 2_465
O4 Cl2 O4 122.8(19) . 2_465
Cl1 O1 O2 45.5(17) . 2_565
Cl1 O2 O1 38.7(10) . 2_565

loop_
_geom_bond_atom_site_label_1
_geom_bond_atom_site_label_2
_geom_bond_distance
_geom_bond_site_symmetry_2
Pt1 C24 1.95(2) .
Pt1 C24' 2.04(3) .
Pt1 N1 2.049(10) .
Pt1 N2' 2.138(8) .
Pt1 N2 2.174(7) .
Pt1 P1 2.245(3) .
S1' C21 0.976(16) .
S1' C26' 1.56(3) .
S1' C19 1.671(13) .
S1' C22 2.061(18) .
S1 C21' 0.951(13) .
S1 C26 1.54(3) .
S1 C25 1.664(11) .
S1 C22' 2.038(13) .
P1 C8 1.822(11) .
P1 C2 1.822(10) .
P1 C1 1.838(9) .
N1 C18 1.334(16) .
N1 C14 1.347(17) .
N2' C25 1.3900 .
N2' C27 1.3900 .
C25 C20' 1.3900 .
C25 C14 1.427(17) .
C25 C24 1.48(2) .
C20' C21' 1.3900 .
C20' C26 1.90(3) .
C21' C26 1.07(3) .
C21' C22' 1.3900 .
C22' C26 0.54(3) .
C22' C27 1.3900 .
C27 C26 1.38(3) .
C27 C24 1.50(2) .
N2 C19 1.3900 .
N2 C23 1.3900 .
C19 C20 1.3900 .
C19 C18 1.431(15) .
C19 C24' 1.46(3) .
C20 C21 1.3900 .
C20 C26' 1.94(3) .
C21 C26' 0.92(3) .
C21 C22 1.3900 .
C22 C26' 0.51(3) .
C22 C23 1.3900 .
C23 C24' 1.47(3) .
C23 C26' 1.61(3) .
N3 C28 1.16(3) .
C1 P1 1.838(9) 2_565
C2 C3 1.401(14) .
C2 C7 1.410(15) .
C3 C4 1.370(16) .
C4 C5 1.395(19) .
C5 C6 1.344(19) .
C6 C7 1.346(18) .
C8 C9 1.372(17) .
C8 C13 1.406(15) .
C9 C10 1.378(17) .
C10 C11 1.395(19) .
C11 C12 1.35(2) .
C12 C13 1.370(16) .
C14 C15 1.413(19) .
C15 C16 1.49(2) .
C16 C17 1.35(2) .
C17 C18 1.365(18) .
C28 C29 1.47(4) .
Cl1 O1 1.09(3) 2_565
Cl1 O1 1.09(3) .
Cl1 O2 1.25(2) .
Cl1 O2 1.25(2) 2_565
Cl2 O3 1.401(14) 2_465
Cl2 O3 1.401(14) .
Cl2 O4 1.410(11) .
Cl2 O4 1.410(11) 2_465
O1 O2 1.74(4) 2_565
O2 O1 1.74(4) 2_565
